data_1518374
loop_
_publ_author_name
'Kim, Hiyoung'
'Yang, Inho'
'Patil, Rahul S.'
'Kang, Sinwoo'
'Lee, Jihye'
'Choi, Hyukjae'
'Kim, Min-Sun'
'Nam, Sang-Jip'
'Kang, Heonjoong'

_publ_section_title
;
 Anithiactins A-C, Modified 2-Phenylthiazoles from a Mudflat-Derived
 Streptomyces sp.
;
_journal_issue 12
_journal_name_full 'Journal of natural products'
_journal_page_first 2716
_journal_page_last 2719
_journal_paper_doi 10.1021/np500558b
_journal_volume 77
_journal_year 2014
_chemical_formula_moiety 'C11 H11 N3 O S'
_chemical_formula_sum 'C11 H11 N3 O S'
_chemical_formula_weight 233.29
_chemical_name_systematic
; 
 ? 
;
_space_group_IT_number 14
_symmetry_cell_setting monoclinic
_symmetry_space_group_name_Hall '-P 2ybc'
_symmetry_space_group_name_H-M 'P 1 21/c 1'
_atom_sites_solution_hydrogens geom
_atom_sites_solution_primary direct
_atom_sites_solution_secondary difmap
_audit_creation_method SHELXTL
_cell_angle_alpha 90.00
_cell_angle_beta 111.728(2)
_cell_angle_gamma 90.00
_cell_formula_units_Z 4
_cell_length_a 15.1825(12)
_cell_length_b 5.2022(4)
_cell_length_c 14.7674(12)
_cell_measurement_reflns_used 1279
_cell_measurement_temperature 273(2)
_cell_measurement_theta_max 24.74
_cell_measurement_theta_min 2.78
_cell_volume 1083.50(15)
_computing_cell_refinement 'Bruker SMART'
_computing_data_collection 'Bruker SMART'
_computing_data_reduction 'Bruker SAINT'
_computing_molecular_graphics 'Bruker SHELXTL'
_computing_publication_material 'Bruker SHELXTL'
_computing_structure_refinement 'Bruker SHELXTL'
_computing_structure_solution 'Bruker SHELXTL'
_diffrn_ambient_temperature 273(2)
_diffrn_measured_fraction_theta_full 0.999
_diffrn_measured_fraction_theta_max 0.999
_diffrn_measurement_device_type 'CCD area detector'
_diffrn_measurement_method 'phi and omega scans'
_diffrn_radiation_monochromator graphite
_diffrn_radiation_source 'fine-focus sealed tube'
_diffrn_radiation_type MoK\a
_diffrn_radiation_wavelength 0.71073
_diffrn_reflns_av_R_equivalents 0.0825
_diffrn_reflns_av_sigmaI/netI 0.1421
_diffrn_reflns_limit_h_max 20
_diffrn_reflns_limit_h_min -20
_diffrn_reflns_limit_k_max 6
_diffrn_reflns_limit_k_min -6
_diffrn_reflns_limit_l_max 19
_diffrn_reflns_limit_l_min -16
_diffrn_reflns_number 7629
_diffrn_reflns_theta_full 28.28
_diffrn_reflns_theta_max 28.28
_diffrn_reflns_theta_min 1.44
_exptl_absorpt_coefficient_mu 0.279
_exptl_absorpt_correction_type none
_exptl_crystal_colour 'pale yellow'
_exptl_crystal_density_diffrn 1.430
_exptl_crystal_density_method 'not measured'
_exptl_crystal_description block
_exptl_crystal_F_000 488
_exptl_crystal_size_max 0.18
_exptl_crystal_size_mid 0.14
_exptl_crystal_size_min 0.12
_refine_diff_density_max 0.346
_refine_diff_density_min -0.451
_refine_diff_density_rms 0.087
_refine_ls_extinction_method none
_refine_ls_goodness_of_fit_ref 0.820
_refine_ls_hydrogen_treatment constr
_refine_ls_matrix_type full
_refine_ls_number_parameters 146
_refine_ls_number_reflns 2677
_refine_ls_number_restraints 0
_refine_ls_restrained_S_all 0.820
_refine_ls_R_factor_all 0.1498
_refine_ls_R_factor_gt 0.0521
_refine_ls_shift/su_max 0.000
_refine_ls_shift/su_mean 0.000
_refine_ls_structure_factor_coef Fsqd
_refine_ls_weighting_details 'calc w=1/[\s^2^(Fo^2^)+(0.0914P)^2^+0.0000P] where P=(Fo^2^+2Fc^2^)/3'
_refine_ls_weighting_scheme calc
_refine_ls_wR_factor_gt 0.1144
_refine_ls_wR_factor_ref 0.1957
_reflns_number_gt 1108
_reflns_number_total 2677
_reflns_threshold_expression >2sigma(I)
_cod_data_source_file np500558b_si_002.cif
_cod_data_source_block No1
_cod_depositor_comments
;
The following automatic conversions were performed:

'_symmetry_cell_setting' value 'Monoclinic' changed to 'monoclinic'
according to
/home/saulius/struct/COD-crude-data--automatic-downloads/rss-feeds/ACS/lib/dictionaries/cif_core.dic
dictionary named 'cif_core.dic' version 2.4.2 from 2011-04-26.

Automatic conversion script
Id: cif_fix_values 2935 2014-11-11 08:27:57Z andrius 

 Adding full bibliography for 1518374.cif.
;
_cod_original_sg_symbol_H-M P2(1)/c
_cod_database_code 1518374

loop_
_symmetry_equiv_pos_as_xyz
'x, y, z'
'-x, y+1/2, -z+1/2'
'-x, -y, -z'
'x, -y-1/2, z-1/2'

loop_
_atom_site_label
_atom_site_type_symbol
_atom_site_fract_x
_atom_site_fract_y
_atom_site_fract_z
_atom_site_U_iso_or_equiv
_atom_site_adp_type
_atom_site_occupancy
_atom_site_symmetry_multiplicity
_atom_site_calc_flag
_atom_site_refinement_flags
C1 C 0.2924(3) 0.2437(8) 0.2037(3) 0.0346(10) Uani 1 1 d .
C2 C 0.3412(3) 0.0677(7) 0.1663(3) 0.0351(10) Uani 1 1 d .
C3 C 0.4115(3) -0.0873(8) 0.2337(3) 0.0435(11) Uani 1 1 d .
H3 H 0.4452 -0.2032 0.2110 0.052 Uiso 1 1 calc R
C4 C 0.4312(3) -0.0708(8) 0.3315(3) 0.0476(12) Uani 1 1 d .
H4 H 0.4777 -0.1763 0.3739 0.057 Uiso 1 1 calc R
C5 C 0.3833(3) 0.0996(8) 0.3686(3) 0.0490(12) Uani 1 1 d .
H5 H 0.3970 0.1095 0.4353 0.059 Uiso 1 1 calc R
C6 C 0.3145(3) 0.2553(8) 0.3042(3) 0.0408(11) Uani 1 1 d .
H6 H 0.2821 0.3710 0.3286 0.049 Uiso 1 1 calc R
N7 N 0.3221(2) 0.0481(7) 0.0690(2) 0.0453(9) Uani 1 1 d .
H7 H 0.2858 0.1613 0.0307 0.054 Uiso 1 1 calc R
C8 C 0.3600(3) -0.1544(9) 0.0270(3) 0.0537(12) Uani 1 1 d .
H8A H 0.4270 -0.1295 0.0449 0.080 Uiso 1 1 calc R
H8B H 0.3295 -0.1504 -0.0427 0.080 Uiso 1 1 calc R
H8C H 0.3488 -0.3178 0.0510 0.080 Uiso 1 1 calc R
C2' C 0.2183(3) 0.4156(7) 0.1397(3) 0.0345(10) Uani 1 1 d .
S3' S 0.17194(7) 0.6619(2) 0.18853(8) 0.0419(4) Uani 1 1 d .
C4' C 0.1067(3) 0.7626(8) 0.0740(3) 0.0403(10) Uani 1 1 d .
H4' H 0.0663 0.9038 0.0595 0.048 Uiso 1 1 calc R
C5' C 0.1211(3) 0.6104(7) 0.0062(3) 0.0341(9) Uani 1 1 d .
N6' N 0.1848(2) 0.4116(6) 0.0444(2) 0.0348(8) Uani 1 1 d .
C7' C 0.0742(3) 0.6429(8) -0.1003(3) 0.0359(10) Uani 1 1 d .
O8' O 0.0374(2) 0.8513(5) -0.1354(2) 0.0474(8) Uani 1 1 d .
N9' N 0.0738(2) 0.4374(6) -0.1542(2) 0.0413(9) Uani 1 1 d .
H9'1 H 0.0471 0.4451 -0.2166 0.062 Uiso 1 1 calc R
H9'2 H 0.1002 0.2970 -0.1265 0.062 Uiso 1 1 calc R

loop_
_atom_site_aniso_label
_atom_site_aniso_U_11
_atom_site_aniso_U_22
_atom_site_aniso_U_33
_atom_site_aniso_U_23
_atom_site_aniso_U_13
_atom_site_aniso_U_12
C1 0.039(2) 0.032(2) 0.029(2) 0.0041(18) 0.0083(18) -0.0023(19)
C2 0.037(2) 0.031(2) 0.036(2) 0.0038(18) 0.0118(19) 0.0044(19)
C3 0.039(2) 0.041(3) 0.049(3) 0.010(2) 0.014(2) 0.004(2)
C4 0.044(3) 0.043(3) 0.049(3) 0.014(2) 0.009(2) -0.003(2)
C5 0.059(3) 0.049(3) 0.030(2) 0.005(2) 0.005(2) -0.010(2)
C6 0.049(3) 0.038(2) 0.032(2) 0.0042(19) 0.012(2) 0.004(2)
N7 0.054(2) 0.045(2) 0.038(2) 0.0051(17) 0.0188(18) 0.0147(18)
C8 0.068(3) 0.046(3) 0.053(3) 0.006(2) 0.029(3) 0.019(3)
C2' 0.038(2) 0.033(2) 0.034(2) -0.0015(18) 0.0163(19) -0.0046(18)
S3' 0.0459(6) 0.0422(7) 0.0343(6) -0.0048(5) 0.0110(5) 0.0052(5)
C4' 0.040(2) 0.035(2) 0.041(3) 0.001(2) 0.010(2) 0.005(2)
C5' 0.039(2) 0.027(2) 0.034(2) 0.0004(18) 0.0112(18) 0.0016(18)
N6' 0.0400(19) 0.0290(19) 0.033(2) 0.0012(15) 0.0105(15) 0.0036(15)
C7' 0.038(2) 0.034(2) 0.033(2) 0.0031(19) 0.0110(18) -0.001(2)
O8' 0.0637(19) 0.0331(16) 0.0369(17) 0.0040(14) 0.0088(15) 0.0112(15)
N9' 0.052(2) 0.034(2) 0.032(2) 0.0001(16) 0.0089(17) 0.0040(17)

loop_
_atom_type_symbol
_atom_type_description
_atom_type_scat_dispersion_real
_atom_type_scat_dispersion_imag
_atom_type_scat_source
C C 0.0033 0.0016 'International Tables Vol C Tables 4.2.6.8 and 6.1.1.4'
H H 0.0000 0.0000 'International Tables Vol C Tables 4.2.6.8 and 6.1.1.4'
N N 0.0061 0.0033 'International Tables Vol C Tables 4.2.6.8 and 6.1.1.4'
O O 0.0106 0.0060 'International Tables Vol C Tables 4.2.6.8 and 6.1.1.4'
S S 0.1246 0.1234 'International Tables Vol C Tables 4.2.6.8 and 6.1.1.4'

loop_
_geom_angle_atom_site_label_1
_geom_angle_atom_site_label_2
_geom_angle_atom_site_label_3
_geom_angle
C6 C1 C2 119.2(4)
C6 C1 C2' 118.8(4)
C2 C1 C2' 122.0(3)
N7 C2 C3 120.8(4)
N7 C2 C1 121.6(3)
C3 C2 C1 117.6(4)
C4 C3 C2 121.5(4)
C4 C3 H3 119.2
C2 C3 H3 119.2
C3 C4 C5 121.2(4)
C3 C4 H4 119.4
C5 C4 H4 119.4
C4 C5 C6 118.5(4)
C4 C5 H5 120.8
C6 C5 H5 120.8
C5 C6 C1 121.9(4)
C5 C6 H6 119.1
C1 C6 H6 119.1
C2 N7 C8 123.0(4)
C2 N7 H7 118.5
C8 N7 H7 118.5
N7 C8 H8A 109.5
N7 C8 H8B 109.5
H8A C8 H8B 109.5
N7 C8 H8C 109.5
H8A C8 H8C 109.5
H8B C8 H8C 109.5
N6' C2' C1 125.5(4)
N6' C2' S3' 113.7(3)
C1 C2' S3' 120.7(3)
C4' S3' C2' 89.5(2)
C5' C4' S3' 111.2(3)
C5' C4' H4' 124.4
S3' C4' H4' 124.4
C4' C5' N6' 114.4(4)
C4' C5' C7' 125.0(4)
N6' C5' C7' 120.5(3)
C2' N6' C5' 111.2(3)
O8' C7' N9' 123.3(4)
O8' C7' C5' 120.7(4)
N9' C7' C5' 116.0(4)
C7' N9' H9'1 120.0
C7' N9' H9'2 120.0
H9'1 N9' H9'2 120.0

loop_
_geom_bond_atom_site_label_1
_geom_bond_atom_site_label_2
_geom_bond_distance
C1 C6 1.397(5)
C1 C2 1.413(5)
C1 C2' 1.473(5)
C2 N7 1.361(5)
C2 C3 1.412(5)
C3 C4 1.364(6)
C3 H3 0.9300
C4 C5 1.382(6)
C4 H4 0.9300
C5 C6 1.384(5)
C5 H5 0.9300
C6 H6 0.9300
N7 C8 1.446(5)
N7 H7 0.8600
C8 H8A 0.9600
C8 H8B 0.9600
C8 H8C 0.9600
C2' N6' 1.307(5)
C2' S3' 1.742(4)
S3' C4' 1.696(4)
C4' C5' 1.355(5)
C4' H4' 0.9300
C5' N6' 1.385(5)
C5' C7' 1.476(5)
C7' O8' 1.242(4)
C7' N9' 1.331(5)
N9' H9'1 0.8600
N9' H9'2 0.8600

loop_
_geom_torsion_atom_site_label_1
_geom_torsion_atom_site_label_2
_geom_torsion_atom_site_label_3
_geom_torsion_atom_site_label_4
_geom_torsion
C6 C1 C2 N7 179.8(4)
C2' C1 C2 N7 0.0(6)
C6 C1 C2 C3 -0.7(6)
C2' C1 C2 C3 179.5(4)
N7 C2 C3 C4 -179.7(4)
C1 C2 C3 C4 0.8(6)
C2 C3 C4 C5 -0.4(7)
C3 C4 C5 C6 -0.1(6)
C4 C5 C6 C1 0.2(6)
C2 C1 C6 C5 0.2(6)
C2' C1 C6 C5 -180.0(4)
C3 C2 N7 C8 10.0(6)
C1 C2 N7 C8 -170.5(4)
C6 C1 C2' N6' -174.0(4)
C2 C1 C2' N6' 5.8(6)
C6 C1 C2' S3' 9.7(5)
C2 C1 C2' S3' -170.5(3)
N6' C2' S3' C4' -1.0(3)
C1 C2' S3' C4' 175.6(3)
C2' S3' C4' C5' 0.7(3)
S3' C4' C5' N6' -0.3(5)
S3' C4' C5' C7' 179.1(3)
C1 C2' N6' C5' -175.4(3)
S3' C2' N6' C5' 1.0(4)
C4' C5' N6' C2' -0.5(5)
C7' C5' N6' C2' -179.9(3)
C4' C5' C7' O8' 19.5(6)
N6' C5' C7' O8' -161.1(3)
C4' C5' C7' N9' -160.1(4)
N6' C5' C7' N9' 19.2(5)
